data_7701014
loop_
_publ_author_name
'Vogler, Daniel'
'Wolf, Nina'
'Kaifer, Elisabeth'
'Himmel, Hans-J\"org'

_publ_section_title
;
 Electron transfer in complexes of B<sup>II</sup> cations with organic
 \p-acceptors: a combined experimental and quantum-chemical study.
;
_journal_issue 38
_journal_name_full 'Dalton transactions (Cambridge, England : 2003)'
_journal_page_first 14354
_journal_page_last 14366
_journal_paper_doi 10.1039/c9dt03151k
_journal_volume 48
_journal_year 2019
_chemical_formula_sum 'C31 H34 B2 Cl2 F6 N6 O8 S2'
_chemical_formula_weight 889.28
_space_group_crystal_system triclinic
_space_group_IT_number 2
_space_group_name_Hall '-P 1'
_space_group_name_H-M_alt 'P -1'
_symmetry_space_group_name_Hall '-P 1'
_symmetry_space_group_name_H-M 'P -1'
_atom_sites_solution_hydrogens geom
_audit_creation_method SHELXL-2017/1
_audit_update_record
;
2019-07-30 deposited with the CCDC.    2019-09-03 downloaded from the CCDC.
;
_cell_angle_alpha 83.12(3)
_cell_angle_beta 77.39(3)
_cell_angle_gamma 75.38(3)
_cell_formula_units_Z 2
_cell_length_a 11.882(2)
_cell_length_b 12.192(2)
_cell_length_c 14.297(3)
_cell_measurement_reflns_used 1159
_cell_measurement_temperature 120
_cell_measurement_theta_max 26
_cell_measurement_theta_min 1
_cell_volume 1951.1(7)
_computing_cell_refinement 'DENZO/SCALEPACK (Bruker AXS, 1997-2009)'
_computing_data_collection 'COLLECT (Bruker AXS, 1997-2009)'
_computing_data_reduction 'DENZO/SCALEPACK (Bruker AXS, 1997-2009)'
_computing_molecular_graphics 'XPMA (Zsolnai, Huttner, 1994)'
_computing_publication_material 'SHELXL-2017/1 (Sheldrick, 2017)'
_computing_structure_refinement 'SHELXL-2017/1 (Sheldrick, 2017)'
_computing_structure_solution 'SHELXT 2014/5 (Sheldrick, 2014)'
_diffrn_ambient_temperature 120
_diffrn_measured_fraction_theta_full 0.997
_diffrn_measured_fraction_theta_max 0.997
_diffrn_measurement_device_type 'NONIUS KAPPA CCD'
_diffrn_measurement_method 'O-Scan    '
_diffrn_radiation_source 'fine-focus sealed tube'
_diffrn_radiation_type MoK\a
_diffrn_radiation_wavelength 0.71073
_diffrn_reflns_av_R_equivalents 0.0420
_diffrn_reflns_av_unetI/netI 0.0453
_diffrn_reflns_Laue_measured_fraction_full 0.997
_diffrn_reflns_Laue_measured_fraction_max 0.997
_diffrn_reflns_limit_h_max 15
_diffrn_reflns_limit_h_min -15
_diffrn_reflns_limit_k_max 16
_diffrn_reflns_limit_k_min -16
_diffrn_reflns_limit_l_max 18
_diffrn_reflns_limit_l_min -18
_diffrn_reflns_number 31472
_diffrn_reflns_point_group_measured_fraction_full 0.997
_diffrn_reflns_point_group_measured_fraction_max 0.997
_diffrn_reflns_theta_full 25.242
_diffrn_reflns_theta_max 28.000
_diffrn_reflns_theta_min 1.730
_exptl_absorpt_coefficient_mu 0.359
_exptl_absorpt_correction_T_max 1.0
_exptl_absorpt_correction_T_min 0.844076
_exptl_absorpt_correction_type multi-scan
_exptl_absorpt_process_details SADABS
_exptl_crystal_colour colourless
_exptl_crystal_density_diffrn 1.514
_exptl_crystal_description cubic
_exptl_crystal_F_000 912
_exptl_crystal_size_max 0.400
_exptl_crystal_size_mid 0.400
_exptl_crystal_size_min 0.400
_refine_diff_density_max 1.028
_refine_diff_density_min -0.623
_refine_diff_density_rms 0.096
_refine_ls_extinction_method none
_refine_ls_goodness_of_fit_ref 1.053
_refine_ls_hydrogen_treatment constr
_refine_ls_matrix_type full
_refine_ls_number_parameters 514
_refine_ls_number_reflns 9387
_refine_ls_number_restraints 0
_refine_ls_restrained_S_all 1.053
_refine_ls_R_factor_all 0.0807
_refine_ls_R_factor_gt 0.0575
_refine_ls_shift/su_max 0.001
_refine_ls_shift/su_mean 0.000
_refine_ls_structure_factor_coef Fsqd
_refine_ls_weighting_details 'w=1/[\s^2^(Fo^2^)+(0.1143P)^2^+1.2467P] where P=(Fo^2^+2Fc^2^)/3'
_refine_ls_weighting_scheme calc
_refine_ls_wR_factor_gt 0.1730
_refine_ls_wR_factor_ref 0.1906
_reflns_Friedel_coverage 0.000
_reflns_number_gt 6947
_reflns_number_total 9387
_reflns_threshold_expression 'I > 2\s(I)'
_cod_data_source_file c9dt03151k2.cif
_cod_data_source_block dv19_sq
_cod_depositor_comments 'Adding full bibliography for 7701014--7701017.cif.'
_cod_original_cell_volume 1951.2(8)
_cod_database_code 7701014
_shelx_shelxl_version_number 2017/1
_shelx_space_group_comment
;
The symmetry employed for this shelxl refinement is uniquely defined
by the following loop, which should always be used as a source of
symmetry information in preference to the above space-group names.
They are only intended as comments.
;
_shelx_estimated_absorpt_t_min 0.870
_shelx_estimated_absorpt_t_max 0.870

loop_
_space_group_symop_operation_xyz
'x, y, z'
'-x, -y, -z'

loop_
_atom_site_label
_atom_site_type_symbol
_atom_site_fract_x
_atom_site_fract_y
_atom_site_fract_z
_atom_site_U_iso_or_equiv
_atom_site_adp_type
_atom_site_occupancy
_atom_site_site_symmetry_order
_atom_site_calc_flag
_atom_site_refinement_flags_posn
_atom_site_refinement_flags_adp
Cl1 Cl -0.08417(8) 0.66669(7) 0.26626(6) 0.0447(2) Uani 1 1 d . .
Cl2 Cl -0.01458(7) 0.42058(8) 0.25360(8) 0.0510(2) Uani 1 1 d . .
C31 C -0.0520(3) 0.5333(3) 0.3311(2) 0.0428(8) Uani 1 1 d . .
H31A H -0.120510 0.525214 0.380313 0.051 Uiso 1 1 calc R U
H31B H 0.013550 0.529273 0.362591 0.051 Uiso 1 1 calc R U
S1 S 0.23833(6) 0.94215(5) 0.67903(5) 0.02735(17) Uani 1 1 d . .
F1 F 0.1115(2) 0.8463(2) 0.6018(2) 0.0729(8) Uani 1 1 d . .
F2 F 0.03706(18) 1.02283(19) 0.62759(18) 0.0596(6) Uani 1 1 d . .
F3 F 0.03225(16) 0.89508(17) 0.74283(17) 0.0498(5) Uani 1 1 d . .
O1 O 0.61303(16) 0.80728(15) 0.86800(13) 0.0234(4) Uani 1 1 d . .
O2 O 0.44460(15) 0.82176(14) 0.80100(12) 0.0201(4) Uani 1 1 d . .
O3 O 0.28151(15) 0.82056(14) 0.71984(13) 0.0231(4) Uani 1 1 d . .
O4 O 0.3055(2) 0.9659(2) 0.58701(19) 0.0516(7) Uani 1 1 d . .
O5 O 0.2098(2) 1.02169(17) 0.75036(18) 0.0411(5) Uani 1 1 d . .
N1 N 0.64289(18) 0.79520(17) 0.69483(15) 0.0206(4) Uani 1 1 d . .
N2 N 0.49137(18) 0.75547(17) 0.63785(15) 0.0199(4) Uani 1 1 d . .
N3 N 0.66660(19) 0.77509(18) 0.53039(15) 0.0225(4) Uani 1 1 d . .
N4 N 0.58339(18) 0.63399(17) 0.81102(15) 0.0197(4) Uani 1 1 d . .
N5 N 0.39577(18) 0.64402(17) 0.78177(15) 0.0198(4) Uani 1 1 d . .
N6 N 0.50412(18) 0.47282(17) 0.84238(15) 0.0212(4) Uani 1 1 d . .
C1 C 0.6015(2) 0.7750(2) 0.61969(18) 0.0194(5) Uani 1 1 d . .
C2 C 0.7579(2) 0.8259(3) 0.6837(2) 0.0308(6) Uani 1 1 d . .
H2A H 0.815856 0.760273 0.702815 0.037 Uiso 1 1 calc R U
H2B H 0.749236 0.885435 0.725864 0.037 Uiso 1 1 calc R U
C3 C 0.8019(3) 0.8658(3) 0.5829(2) 0.0335(6) Uani 1 1 d . .
H3A H 0.883980 0.869929 0.574773 0.040 Uiso 1 1 calc R U
H3B H 0.755290 0.941069 0.568184 0.040 Uiso 1 1 calc R U
C4 C 0.7915(2) 0.7822(2) 0.5149(2) 0.0267(6) Uani 1 1 d . .
H4A H 0.817880 0.808137 0.448719 0.032 Uiso 1 1 calc R U
H4B H 0.841301 0.707850 0.527396 0.032 Uiso 1 1 calc R U
C5 C 0.6288(2) 0.7486(2) 0.44636(19) 0.0271(6) Uani 1 1 d . .
H5A H 0.668740 0.671395 0.430639 0.033 Uiso 1 1 calc R U
H5B H 0.651685 0.799251 0.391775 0.033 Uiso 1 1 calc R U
C6 C 0.4965(2) 0.7609(2) 0.46441(19) 0.0274(6) Uani 1 1 d . .
H6A H 0.475930 0.726310 0.414759 0.033 Uiso 1 1 calc R U
H6B H 0.456129 0.840703 0.463183 0.033 Uiso 1 1 calc R U
C7 C 0.4584(2) 0.7027(2) 0.56203(19) 0.0238(5) Uani 1 1 d . .
H7A H 0.373276 0.710144 0.575073 0.029 Uiso 1 1 calc R U
H7B H 0.496831 0.622414 0.562264 0.029 Uiso 1 1 calc R U
C8 C 0.4957(2) 0.5819(2) 0.81162(17) 0.0187(5) Uani 1 1 d . .
C9 C 0.6991(2) 0.5625(2) 0.82676(19) 0.0221(5) Uani 1 1 d . .
H9A H 0.746917 0.609565 0.841418 0.027 Uiso 1 1 calc R U
H9B H 0.741308 0.524526 0.769038 0.027 Uiso 1 1 calc R U
C10 C 0.6784(2) 0.4750(2) 0.90975(19) 0.0259(5) Uani 1 1 d . .
H10A H 0.753648 0.427424 0.921047 0.031 Uiso 1 1 calc R U
H10B H 0.637390 0.512756 0.967859 0.031 Uiso 1 1 calc R U
C11 C 0.6043(2) 0.4034(2) 0.8838(2) 0.0242(5) Uani 1 1 d . .
H11A H 0.653944 0.350162 0.837826 0.029 Uiso 1 1 calc R U
H11B H 0.574142 0.359952 0.940889 0.029 Uiso 1 1 calc R U
C12 C 0.4272(2) 0.4055(2) 0.8215(2) 0.0248(5) Uani 1 1 d . .
H12A H 0.379808 0.382363 0.881382 0.030 Uiso 1 1 calc R U
H12B H 0.476240 0.337262 0.792046 0.030 Uiso 1 1 calc R U
C13 C 0.3456(2) 0.4703(2) 0.7554(2) 0.0267(6) Uani 1 1 d . .
H13A H 0.389037 0.471820 0.689593 0.032 Uiso 1 1 calc R U
H13B H 0.281151 0.433621 0.758769 0.032 Uiso 1 1 calc R U
C14 C 0.2971(2) 0.5897(2) 0.7870(2) 0.0270(6) Uani 1 1 d . .
H14A H 0.244317 0.633090 0.745665 0.032 Uiso 1 1 calc R U
H14B H 0.252227 0.587945 0.852288 0.032 Uiso 1 1 calc R U
C15 C 0.5104(2) 0.8324(2) 0.93495(19) 0.0250(5) Uani 1 1 d . .
C16 C 0.4106(2) 0.8336(2) 0.90352(18) 0.0227(5) Uani 1 1 d . .
C17 C 0.2959(3) 0.8514(2) 0.9643(2) 0.0276(6) Uani 1 1 d . .
C18 C 0.1918(3) 0.8393(2) 0.9387(2) 0.0322(6) Uani 1 1 d . .
H18 H 0.194965 0.820558 0.876812 0.039 Uiso 1 1 calc R U
C19 C 0.0853(3) 0.8546(3) 1.0034(2) 0.0428(8) Uani 1 1 d . .
H19 H 0.017784 0.845821 0.985170 0.051 Uiso 1 1 calc R U
C20 C 0.0791(3) 0.8830(3) 1.0960(3) 0.0467(9) Uani 1 1 d . .
H20 H 0.006910 0.895013 1.139183 0.056 Uiso 1 1 calc R U
C21 C 0.1788(3) 0.8935(3) 1.1239(2) 0.0427(8) Uani 1 1 d . .
H21 H 0.172883 0.911858 1.186377 0.051 Uiso 1 1 calc R U
C22 C 0.2910(3) 0.8773(2) 1.0608(2) 0.0327(7) Uani 1 1 d . .
C23 C 0.3976(3) 0.8823(2) 1.0929(2) 0.0329(7) Uani 1 1 d . .
C24 C 0.3978(4) 0.9067(2) 1.1876(2) 0.0423(8) Uani 1 1 d . .
H24 H 0.326575 0.921667 1.231830 0.051 Uiso 1 1 calc R U
C25 C 0.5002(4) 0.9086(2) 1.2150(2) 0.0459(9) Uani 1 1 d . .
H25 H 0.497267 0.925771 1.277260 0.055 Uiso 1 1 calc R U
C26 C 0.6103(4) 0.8851(3) 1.1510(2) 0.0449(9) Uani 1 1 d . .
H26 H 0.679390 0.886928 1.170652 0.054 Uiso 1 1 calc R U
C27 C 0.6145(3) 0.8593(2) 1.0589(2) 0.0346(7) Uani 1 1 d . .
H27 H 0.686774 0.843037 1.016117 0.042 Uiso 1 1 calc R U
C28 C 0.5099(3) 0.8574(2) 1.0296(2) 0.0297(6) Uani 1 1 d . .
C29 C 0.0963(3) 0.9245(3) 0.6614(2) 0.0356(7) Uani 1 1 d . .
B1 B 0.5799(2) 0.7623(2) 0.7919(2) 0.0203(5) Uani 1 1 d . .
B2 B 0.4036(2) 0.7592(2) 0.7328(2) 0.0200(5) Uani 1 1 d . .
S2 S 0.26325(6) 0.56665(6) 0.43232(5) 0.02596(16) Uani 1 1 d . .
F4 F 0.22714(17) 0.78948(15) 0.40993(16) 0.0453(5) Uani 1 1 d . .
F5 F 0.06746(15) 0.72797(16) 0.45408(15) 0.0440(5) Uani 1 1 d . .
F6 F 0.16381(17) 0.71462(17) 0.30845(14) 0.0454(5) Uani 1 1 d . .
O6 O 0.2668(2) 0.57206(19) 0.53149(15) 0.0375(5) Uani 1 1 d . .
O7 O 0.37395(18) 0.56080(19) 0.36599(16) 0.0395(5) Uani 1 1 d . .
O8 O 0.1941(2) 0.49116(17) 0.41625(16) 0.0357(5) Uani 1 1 d . .
C30 C 0.1760(2) 0.7068(2) 0.4001(2) 0.0302(6) Uani 1 1 d . .

loop_
_atom_site_aniso_label
_atom_site_aniso_U_11
_atom_site_aniso_U_22
_atom_site_aniso_U_33
_atom_site_aniso_U_23
_atom_site_aniso_U_13
_atom_site_aniso_U_12
Cl1 0.0473(5) 0.0506(5) 0.0410(4) -0.0010(4) -0.0089(4) -0.0211(4)
Cl2 0.0296(4) 0.0520(5) 0.0728(6) -0.0114(4) -0.0152(4) -0.0042(3)
C31 0.0346(17) 0.058(2) 0.0379(18) 0.0005(15) -0.0111(14) -0.0136(15)
S1 0.0213(3) 0.0216(3) 0.0363(4) 0.0045(3) -0.0073(3) -0.0015(2)
F1 0.0583(14) 0.0861(17) 0.0857(18) -0.0506(15) -0.0404(13) 0.0057(12)
F2 0.0374(11) 0.0558(13) 0.0809(17) 0.0161(12) -0.0315(11) 0.0052(9)
F3 0.0254(9) 0.0526(12) 0.0699(14) 0.0009(10) -0.0061(9) -0.0115(8)
O1 0.0280(9) 0.0240(9) 0.0208(9) -0.0028(7) -0.0059(7) -0.0096(7)
O2 0.0223(9) 0.0179(8) 0.0198(9) -0.0020(7) -0.0023(7) -0.0053(7)
O3 0.0195(9) 0.0195(8) 0.0283(10) 0.0042(7) -0.0062(7) -0.0025(7)
O4 0.0363(12) 0.0407(13) 0.0540(15) 0.0247(11) 0.0068(11) 0.0076(10)
O5 0.0406(12) 0.0259(10) 0.0616(16) -0.0098(10) -0.0219(11) -0.0033(9)
N1 0.0206(10) 0.0224(10) 0.0202(10) -0.0015(8) -0.0034(8) -0.0079(8)
N2 0.0189(10) 0.0206(10) 0.0213(10) -0.0017(8) -0.0053(8) -0.0051(8)
N3 0.0209(10) 0.0257(11) 0.0208(11) -0.0001(9) -0.0037(8) -0.0060(8)
N4 0.0187(10) 0.0194(10) 0.0222(10) -0.0010(8) -0.0070(8) -0.0043(8)
N5 0.0173(10) 0.0176(9) 0.0247(11) 0.0013(8) -0.0053(8) -0.0049(8)
N6 0.0215(10) 0.0190(10) 0.0234(11) 0.0006(8) -0.0052(8) -0.0056(8)
C1 0.0202(11) 0.0158(10) 0.0218(12) 0.0012(9) -0.0054(9) -0.0036(9)
C2 0.0251(14) 0.0348(15) 0.0365(16) -0.0058(12) -0.0036(12) -0.0147(11)
C3 0.0298(14) 0.0335(15) 0.0387(17) -0.0006(13) -0.0067(12) -0.0111(12)
C4 0.0192(12) 0.0320(14) 0.0273(14) 0.0022(11) -0.0019(10) -0.0076(10)
C5 0.0310(14) 0.0333(14) 0.0191(12) -0.0030(11) -0.0057(11) -0.0098(11)
C6 0.0294(14) 0.0329(14) 0.0210(13) -0.0024(11) -0.0081(11) -0.0061(11)
C7 0.0221(12) 0.0267(13) 0.0253(13) -0.0027(10) -0.0068(10) -0.0084(10)
C8 0.0199(11) 0.0175(11) 0.0176(11) -0.0004(9) -0.0024(9) -0.0041(9)
C9 0.0207(12) 0.0221(12) 0.0245(13) 0.0001(10) -0.0079(10) -0.0044(9)
C10 0.0266(13) 0.0263(13) 0.0248(13) -0.0001(11) -0.0090(11) -0.0037(10)
C11 0.0248(13) 0.0198(11) 0.0272(13) 0.0032(10) -0.0082(10) -0.0030(10)
C12 0.0278(13) 0.0170(11) 0.0323(14) 0.0002(10) -0.0085(11) -0.0088(10)
C13 0.0266(13) 0.0239(12) 0.0334(15) 0.0013(11) -0.0109(11) -0.0100(10)
C14 0.0189(12) 0.0260(13) 0.0374(15) 0.0033(11) -0.0061(11) -0.0094(10)
C15 0.0344(14) 0.0170(11) 0.0234(13) -0.0003(10) -0.0039(11) -0.0079(10)
C16 0.0324(14) 0.0159(11) 0.0179(12) 0.0000(9) -0.0036(10) -0.0037(10)
C17 0.0348(15) 0.0167(11) 0.0235(13) 0.0038(10) 0.0011(11) 0.0001(10)
C18 0.0302(14) 0.0286(14) 0.0286(14) 0.0047(11) 0.0009(11) 0.0010(11)
C19 0.0325(16) 0.0394(17) 0.0429(19) 0.0081(14) 0.0047(14) 0.0005(13)
C20 0.0401(19) 0.0427(18) 0.0375(18) 0.0039(14) 0.0132(15) 0.0056(14)
C21 0.054(2) 0.0283(15) 0.0274(15) 0.0010(12) 0.0096(14) 0.0069(14)
C22 0.0471(17) 0.0158(12) 0.0247(14) 0.0013(10) 0.0025(12) 0.0024(11)
C23 0.059(2) 0.0133(11) 0.0207(13) -0.0003(10) -0.0046(13) -0.0017(12)
C24 0.080(3) 0.0202(13) 0.0211(14) -0.0010(11) -0.0051(15) -0.0063(14)
C25 0.095(3) 0.0216(14) 0.0237(15) -0.0016(12) -0.0158(17) -0.0144(16)
C26 0.085(3) 0.0282(15) 0.0351(17) 0.0020(13) -0.0265(18) -0.0270(16)
C27 0.058(2) 0.0238(13) 0.0275(15) 0.0025(11) -0.0127(14) -0.0187(13)
C28 0.0506(18) 0.0178(12) 0.0223(13) 0.0005(10) -0.0103(12) -0.0090(11)
C29 0.0273(14) 0.0350(15) 0.0446(18) -0.0085(14) -0.0150(13) 0.0023(12)
B1 0.0212(13) 0.0183(12) 0.0224(14) 0.0000(10) -0.0068(11) -0.0050(10)
B2 0.0184(13) 0.0192(12) 0.0222(14) -0.0021(11) -0.0050(10) -0.0027(10)
S2 0.0257(3) 0.0268(3) 0.0261(3) 0.0000(3) -0.0073(3) -0.0064(3)
F4 0.0400(10) 0.0291(9) 0.0686(14) -0.0038(9) -0.0092(9) -0.0123(8)
F5 0.0240(9) 0.0467(11) 0.0564(12) -0.0128(9) -0.0002(8) -0.0016(8)
F6 0.0488(11) 0.0479(11) 0.0364(10) 0.0102(9) -0.0166(9) -0.0048(9)
O6 0.0460(13) 0.0478(13) 0.0259(11) 0.0040(9) -0.0150(9) -0.0203(10)
O7 0.0265(11) 0.0436(12) 0.0410(13) -0.0026(10) 0.0010(9) -0.0013(9)
O8 0.0442(12) 0.0304(10) 0.0394(12) 0.0011(9) -0.0176(10) -0.0148(9)
C30 0.0250(13) 0.0313(14) 0.0332(15) -0.0021(12) -0.0037(11) -0.0062(11)

loop_
_atom_type_symbol
_atom_type_description
_atom_type_scat_dispersion_real
_atom_type_scat_dispersion_imag
_atom_type_scat_source
C C 0.0033 0.0016 'International Tables Vol C Tables 4.2.6.8 and 6.1.1.4'
H H 0.0000 0.0000 'International Tables Vol C Tables 4.2.6.8 and 6.1.1.4'
B B 0.0013 0.0007 'International Tables Vol C Tables 4.2.6.8 and 6.1.1.4'
N N 0.0061 0.0033 'International Tables Vol C Tables 4.2.6.8 and 6.1.1.4'
O O 0.0106 0.0060 'International Tables Vol C Tables 4.2.6.8 and 6.1.1.4'
F F 0.0171 0.0103 'International Tables Vol C Tables 4.2.6.8 and 6.1.1.4'
S S 0.1246 0.1234 'International Tables Vol C Tables 4.2.6.8 and 6.1.1.4'
Cl Cl 0.1484 0.1585 'International Tables Vol C Tables 4.2.6.8 and 6.1.1.4'

loop_
_geom_angle_atom_site_label_1
_geom_angle_atom_site_label_2
_geom_angle_atom_site_label_3
_geom_angle
Cl1 C31 Cl2 110.95(19)
Cl1 C31 H31A 109.4
Cl2 C31 H31A 109.4
Cl1 C31 H31B 109.4
Cl2 C31 H31B 109.4
H31A C31 H31B 108.0
O5 S1 O4 119.83(16)
O5 S1 O3 111.79(13)
O4 S1 O3 112.74(12)
O5 S1 C29 105.67(14)
O4 S1 C29 107.46(17)
O3 S1 C29 96.24(13)
C15 O1 B1 104.3(2)
C16 O2 B2 132.68(19)
C16 O2 B1 100.53(19)
B2 O2 B1 103.38(18)
B2 O3 S1 129.10(16)
C1 N1 C2 122.6(2)
C1 N1 B1 116.4(2)
C2 N1 B1 119.8(2)
C1 N2 C7 117.1(2)
C1 N2 B2 128.2(2)
C7 N2 B2 113.62(19)
C1 N3 C5 123.8(2)
C1 N3 C4 119.8(2)
C5 N3 C4 115.5(2)
C8 N4 C9 118.0(2)
C8 N4 B1 127.6(2)
C9 N4 B1 114.3(2)
C8 N5 C14 118.8(2)
C8 N5 B2 115.6(2)
C14 N5 B2 125.1(2)
C8 N6 C12 122.9(2)
C8 N6 C11 123.1(2)
C12 N6 C11 113.02(19)
N3 C1 N1 121.3(2)
N3 C1 N2 121.4(2)
N1 C1 N2 117.3(2)
N1 C2 C3 111.9(2)
N1 C2 H2A 109.2
C3 C2 H2A 109.2
N1 C2 H2B 109.2
C3 C2 H2B 109.2
H2A C2 H2B 107.9
C2 C3 C4 108.9(2)
C2 C3 H3A 109.9
C4 C3 H3A 109.9
C2 C3 H3B 109.9
C4 C3 H3B 109.9
H3A C3 H3B 108.3
N3 C4 C3 108.9(2)
N3 C4 H4A 109.9
C3 C4 H4A 109.9
N3 C4 H4B 109.9
C3 C4 H4B 109.9
H4A C4 H4B 108.3
N3 C5 C6 111.6(2)
N3 C5 H5A 109.3
C6 C5 H5A 109.3
N3 C5 H5B 109.3
C6 C5 H5B 109.3
H5A C5 H5B 108.0
C5 C6 C7 108.6(2)
C5 C6 H6A 110.0
C7 C6 H6A 110.0
C5 C6 H6B 110.0
C7 C6 H6B 110.0
H6A C6 H6B 108.4
N2 C7 C6 109.7(2)
N2 C7 H7A 109.7
C6 C7 H7A 109.7
N2 C7 H7B 109.7
C6 C7 H7B 109.7
H7A C7 H7B 108.2
N6 C8 N4 121.6(2)
N6 C8 N5 120.1(2)
N4 C8 N5 118.3(2)
N4 C9 C10 109.1(2)
N4 C9 H9A 109.9
C10 C9 H9A 109.9
N4 C9 H9B 109.9
C10 C9 H9B 109.9
H9A C9 H9B 108.3
C11 C10 C9 108.1(2)
C11 C10 H10A 110.1
C9 C10 H10A 110.1
C11 C10 H10B 110.1
C9 C10 H10B 110.1
H10A C10 H10B 108.4
N6 C11 C10 112.2(2)
N6 C11 H11A 109.2
C10 C11 H11A 109.2
N6 C11 H11B 109.2
C10 C11 H11B 109.2
H11A C11 H11B 107.9
N6 C12 C13 112.6(2)
N6 C12 H12A 109.1
C13 C12 H12A 109.1
N6 C12 H12B 109.1
C13 C12 H12B 109.1
H12A C12 H12B 107.8
C14 C13 C12 108.2(2)
C14 C13 H13A 110.1
C12 C13 H13A 110.1
C14 C13 H13B 110.1
C12 C13 H13B 110.1
H13A C13 H13B 108.4
N5 C14 C13 109.4(2)
N5 C14 H14A 109.8
C13 C14 H14A 109.8
N5 C14 H14B 109.8
C13 C14 H14B 109.8
H14A C14 H14B 108.2
C16 C15 O1 115.0(2)
C16 C15 C28 123.2(3)
O1 C15 C28 121.9(3)
C15 C16 C17 123.2(3)
C15 C16 O2 106.8(2)
C17 C16 O2 129.9(2)
C18 C17 C16 125.4(3)
C18 C17 C22 119.0(3)
C16 C17 C22 115.5(3)
C19 C18 C17 121.4(3)
C19 C18 H18 119.3
C17 C18 H18 119.3
C18 C19 C20 120.0(3)
C18 C19 H19 120.0
C20 C19 H19 120.0
C21 C20 C19 120.2(3)
C21 C20 H20 119.9
C19 C20 H20 119.9
C20 C21 C22 122.3(3)
C20 C21 H21 118.9
C22 C21 H21 118.9
C21 C22 C17 117.1(3)
C21 C22 C23 121.7(3)
C17 C22 C23 121.2(3)
C24 C23 C28 116.4(3)
C24 C23 C22 123.4(3)
C28 C23 C22 120.1(3)
C25 C24 C23 121.4(3)
C25 C24 H24 119.3
C23 C24 H24 119.3
C24 C25 C26 121.4(3)
C24 C25 H25 119.3
C26 C25 H25 119.3
C27 C26 C25 119.2(3)
C27 C26 H26 120.4
C25 C26 H26 120.4
C26 C27 C28 120.1(3)
C26 C27 H27 120.0
C28 C27 H27 120.0
C27 C28 C15 121.7(3)
C27 C28 C23 121.5(3)
C15 C28 C23 116.7(3)
F1 C29 F3 108.0(3)
F1 C29 F2 109.9(3)
F3 C29 F2 108.0(3)
F1 C29 S1 111.3(2)
F3 C29 S1 111.0(2)
F2 C29 S1 108.6(2)
O1 B1 N1 112.9(2)
O1 B1 N4 112.3(2)
N1 B1 N4 114.7(2)
O1 B1 O2 103.1(2)
N1 B1 O2 108.1(2)
N4 B1 O2 104.68(19)
O3 B2 N5 107.4(2)
O3 B2 N2 111.0(2)
N5 B2 N2 114.2(2)
O3 B2 O2 109.5(2)
N5 B2 O2 106.9(2)
N2 B2 O2 107.7(2)
O7 S2 O6 115.70(14)
O7 S2 O8 115.02(14)
O6 S2 O8 114.41(13)
O7 S2 C30 102.59(13)
O6 S2 C30 103.70(14)
O8 S2 C30 102.92(13)
F5 C30 F4 107.8(2)
F5 C30 F6 107.2(2)
F4 C30 F6 107.4(2)
F5 C30 S2 111.7(2)
F4 C30 S2 111.8(2)
F6 C30 S2 110.7(2)

loop_
_geom_bond_atom_site_label_1
_geom_bond_atom_site_label_2
_geom_bond_distance
Cl1 C31 1.769(4)
Cl2 C31 1.776(4)
C31 H31A 0.9700
C31 H31B 0.9700
S1 O5 1.420(2)
S1 O4 1.421(2)
S1 O3 1.5300(18)
S1 C29 1.827(3)
F1 C29 1.307(4)
F2 C29 1.323(4)
F3 C29 1.309(4)
O1 C15 1.367(3)
O1 B1 1.441(3)
O2 C16 1.447(3)
O2 B2 1.531(3)
O2 B1 1.572(3)
O3 B2 1.495(3)
N1 C1 1.346(3)
N1 C2 1.477(3)
N1 B1 1.487(3)
N2 C1 1.353(3)
N2 C7 1.491(3)
N2 B2 1.519(3)
N3 C1 1.341(3)
N3 C5 1.467(3)
N3 C4 1.476(3)
N4 C8 1.349(3)
N4 C9 1.478(3)
N4 B1 1.548(3)
N5 C8 1.362(3)
N5 C14 1.469(3)
N5 B2 1.507(3)
N6 C8 1.336(3)
N6 C12 1.467(3)
N6 C11 1.470(3)
C2 C3 1.490(4)
C2 H2A 0.9700
C2 H2B 0.9700
C3 C4 1.534(4)
C3 H3A 0.9700
C3 H3B 0.9700
C4 H4A 0.9700
C4 H4B 0.9700
C5 C6 1.508(4)
C5 H5A 0.9700
C5 H5B 0.9700
C6 C7 1.519(4)
C6 H6A 0.9700
C6 H6B 0.9700
C7 H7A 0.9700
C7 H7B 0.9700
C9 C10 1.519(4)
C9 H9A 0.9700
C9 H9B 0.9700
C10 C11 1.511(4)
C10 H10A 0.9700
C10 H10B 0.9700
C11 H11A 0.9700
C11 H11B 0.9700
C12 C13 1.514(4)
C12 H12A 0.9700
C12 H12B 0.9700
C13 C14 1.509(4)
C13 H13A 0.9700
C13 H13B 0.9700
C14 H14A 0.9700
C14 H14B 0.9700
C15 C16 1.353(4)
C15 C28 1.420(4)
C16 C17 1.427(4)
C17 C18 1.411(4)
C17 C22 1.437(4)
C18 C19 1.380(4)
C18 H18 0.9300
C19 C20 1.390(5)
C19 H19 0.9300
C20 C21 1.369(6)
C20 H20 0.9300
C21 C22 1.420(4)
C21 H21 0.9300
C22 C23 1.455(5)
C23 C24 1.421(4)
C23 C28 1.424(4)
C24 C25 1.364(5)
C24 H24 0.9300
C25 C26 1.408(6)
C25 H25 0.9300
C26 C27 1.378(4)
C26 H26 0.9300
C27 C28 1.401(5)
C27 H27 0.9300
S2 O7 1.435(2)
S2 O6 1.437(2)
S2 O8 1.446(2)
S2 C30 1.826(3)
F4 C30 1.336(3)
F5 C30 1.330(3)
F6 C30 1.339(4)

loop_
_geom_torsion_atom_site_label_1
_geom_torsion_atom_site_label_2
_geom_torsion_atom_site_label_3
_geom_torsion_atom_site_label_4
_geom_torsion
O5 S1 O3 B2 -85.2(2)
O4 S1 O3 B2 53.2(3)
C29 S1 O3 B2 165.1(2)
C5 N3 C1 N1 177.1(2)
C4 N3 C1 N1 8.2(3)
C5 N3 C1 N2 -3.4(4)
C4 N3 C1 N2 -172.3(2)
C2 N1 C1 N3 4.1(4)
B1 N1 C1 N3 -163.7(2)
C2 N1 C1 N2 -175.4(2)
B1 N1 C1 N2 16.8(3)
C7 N2 C1 N3 16.8(3)
B2 N2 C1 N3 -176.0(2)
C7 N2 C1 N1 -163.7(2)
B2 N2 C1 N1 3.5(4)
C1 N1 C2 C3 17.6(4)
B1 N1 C2 C3 -175.1(2)
N1 C2 C3 C4 -47.6(3)
C1 N3 C4 C3 -39.4(3)
C5 N3 C4 C3 150.8(2)
C2 C3 C4 N3 58.0(3)
C1 N3 C5 C6 19.5(3)
C4 N3 C5 C6 -171.2(2)
N3 C5 C6 C7 -46.2(3)
C1 N2 C7 C6 -45.1(3)
B2 N2 C7 C6 145.8(2)
C5 C6 C7 N2 59.0(3)
C12 N6 C8 N4 -163.7(2)
C11 N6 C8 N4 4.3(4)
C12 N6 C8 N5 17.7(4)
C11 N6 C8 N5 -174.3(2)
C9 N4 C8 N6 12.0(3)
B1 N4 C8 N6 -170.4(2)
C9 N4 C8 N5 -169.4(2)
B1 N4 C8 N5 8.2(4)
C14 N5 C8 N6 1.8(3)
B2 N5 C8 N6 -169.9(2)
C14 N5 C8 N4 -176.8(2)
B2 N5 C8 N4 11.5(3)
C8 N4 C9 C10 -44.6(3)
B1 N4 C9 C10 137.5(2)
N4 C9 C10 C11 59.8(3)
C8 N6 C11 C10 14.1(3)
C12 N6 C11 C10 -176.8(2)
C9 C10 C11 N6 -45.2(3)
C8 N6 C12 C13 4.7(4)
C11 N6 C12 C13 -164.4(2)
N6 C12 C13 C14 -42.4(3)
C8 N5 C14 C13 -41.1(3)
B2 N5 C14 C13 129.8(3)
C12 C13 C14 N5 59.5(3)
B1 O1 C15 C16 -14.1(3)
B1 O1 C15 C28 167.1(2)
O1 C15 C16 C17 176.2(2)
C28 C15 C16 C17 -5.0(4)
O1 C15 C16 O2 -7.6(3)
C28 C15 C16 O2 171.2(2)
B2 O2 C16 C15 143.1(2)
B1 O2 C16 C15 23.6(2)
B2 O2 C16 C17 -41.1(4)
B1 O2 C16 C17 -160.5(2)
C15 C16 C17 C18 -171.5(3)
O2 C16 C17 C18 13.3(4)
C15 C16 C17 C22 4.7(4)
O2 C16 C17 C22 -170.5(2)
C16 C17 C18 C19 177.8(3)
C22 C17 C18 C19 1.6(4)
C17 C18 C19 C20 0.3(5)
C18 C19 C20 C21 -1.5(5)
C19 C20 C21 C22 0.7(5)
C20 C21 C22 C17 1.2(4)
C20 C21 C22 C23 -176.4(3)
C18 C17 C22 C21 -2.3(4)
C16 C17 C22 C21 -178.8(2)
C18 C17 C22 C23 175.3(2)
C16 C17 C22 C23 -1.2(4)
C21 C22 C23 C24 -2.0(4)
C17 C22 C23 C24 -179.5(2)
C21 C22 C23 C28 175.4(2)
C17 C22 C23 C28 -2.1(4)
C28 C23 C24 C25 1.5(4)
C22 C23 C24 C25 178.9(3)
C23 C24 C25 C26 -0.8(4)
C24 C25 C26 C27 -0.2(4)
C25 C26 C27 C28 0.5(4)
C26 C27 C28 C15 179.3(3)
C26 C27 C28 C23 0.3(4)
C16 C15 C28 C27 -177.8(2)
O1 C15 C28 C27 0.9(4)
C16 C15 C28 C23 1.3(4)
O1 C15 C28 C23 -180.0(2)
C24 C23 C28 C27 -1.2(4)
C22 C23 C28 C27 -178.7(2)
C24 C23 C28 C15 179.7(2)
C22 C23 C28 C15 2.2(4)
O5 S1 C29 F1 -175.4(2)
O4 S1 C29 F1 55.6(3)
O3 S1 C29 F1 -60.6(3)
O5 S1 C29 F3 -55.0(2)
O4 S1 C29 F3 175.9(2)
O3 S1 C29 F3 59.7(2)
O5 S1 C29 F2 63.5(3)
O4 S1 C29 F2 -65.5(3)
O3 S1 C29 F2 178.2(2)
C15 O1 B1 N1 143.9(2)
C15 O1 B1 N4 -84.5(2)
C15 O1 B1 O2 27.6(2)
C1 N1 B1 O1 -168.0(2)
C2 N1 B1 O1 23.8(3)
C1 N1 B1 N4 61.6(3)
C2 N1 B1 N4 -106.5(3)
C1 N1 B1 O2 -54.7(3)
C2 N1 B1 O2 137.2(2)
C8 N4 B1 O1 125.9(3)
C9 N4 B1 O1 -56.5(3)
C8 N4 B1 N1 -103.5(3)
C9 N4 B1 N1 74.2(3)
C8 N4 B1 O2 14.8(3)
C9 N4 B1 O2 -167.56(19)
C16 O2 B1 O1 -31.4(2)
B2 O2 B1 O1 -170.30(18)
C16 O2 B1 N1 -151.17(19)
B2 O2 B1 N1 70.0(2)
C16 O2 B1 N4 86.2(2)
B2 O2 B1 N4 -52.7(2)
S1 O3 B2 N5 176.49(17)
S1 O3 B2 N2 -58.0(3)
S1 O3 B2 O2 60.8(3)
C8 N5 B2 O3 -171.2(2)
C14 N5 B2 O3 17.7(3)
C8 N5 B2 N2 65.2(3)
C14 N5 B2 N2 -105.9(3)
C8 N5 B2 O2 -53.8(3)
C14 N5 B2 O2 135.1(2)
C1 N2 B2 O3 135.7(2)
C7 N2 B2 O3 -56.7(3)
C1 N2 B2 N5 -102.6(3)
C7 N2 B2 N5 64.9(3)
C1 N2 B2 O2 15.9(3)
C7 N2 B2 O2 -176.51(19)
C16 O2 B2 O3 72.1(3)
B1 O2 B2 O3 -169.57(19)
C16 O2 B2 N5 -44.0(3)
B1 O2 B2 N5 74.4(2)
C16 O2 B2 N2 -167.1(2)
B1 O2 B2 N2 -48.8(2)
O7 S2 C30 F5 179.2(2)
O6 S2 C30 F5 -60.0(2)
O8 S2 C30 F5 59.5(2)
O7 S2 C30 F4 -59.9(2)
O6 S2 C30 F4 60.9(2)
O8 S2 C30 F4 -179.6(2)
O7 S2 C30 F6 59.8(2)
O6 S2 C30 F6 -179.43(19)
O8 S2 C30 F6 -59.9(2)
